data_7118616
loop_
_publ_author_name
'Fern\'andez-Gallardo, Jacob'
'Elie, Benelita T.'
'Sana\'u, Mercedes'
'Contel, Mar\'ia'

_publ_section_title
;
 Versatile synthesis of cationic N-heterocyclic carbene-gold(i) complexes
 containing a second ancillary ligand. Design of heterobimetallic
 ruthenium-gold anticancer agents.
;
_journal_issue 15
_journal_name_full 'Chemical communications (Cambridge, England)'
_journal_page_first 3155
_journal_page_last 3158
_journal_paper_doi 10.1039/c5cc09718e
_journal_volume 52
_journal_year 2016
_chemical_formula_sum 'C62 H72 Au Cl3 N2 O4 P2 Ru'
_chemical_formula_weight 1375.54
_chemical_name_systematic
; 
 ? 
;
_space_group_IT_number 14
_symmetry_cell_setting monoclinic
_symmetry_space_group_name_Hall '-P 2ybc'
_symmetry_space_group_name_H-M 'P 1 21/c 1'
_atom_sites_solution_hydrogens geom
_atom_sites_solution_primary direct
_atom_sites_solution_secondary difmap
_audit_creation_method SHELXL-97
_audit_update_record
;
2015-11-11 deposited with the CCDC.
2016-01-14 downloaded from the CCDC.
;
_cell_angle_alpha 90.00
_cell_angle_beta 93.02(3)
_cell_angle_gamma 90.00
_cell_formula_units_Z 4
_cell_length_a 21.200(4)
_cell_length_b 14.090(3)
_cell_length_c 22.972(5)
_cell_measurement_temperature 293(2)
_cell_volume 6852(2)
_computing_cell_refinement 'Denzo and Scalepack(Otwinowski & Minor1997)'
_computing_data_collection 'Collect(Nonius BV, 1997-2000)'
_computing_data_reduction 'Denzo and Scalepack(Otwinowski & Minor1997)'
_computing_molecular_graphics 'Bruker SHELXTL'
_computing_publication_material 'Bruker SHELXTL'
_computing_structure_refinement 'Bruker SHELXTL'
_computing_structure_solution 'Bruker SHELXTL'
_diffrn_ambient_temperature 293(2)
_diffrn_measured_fraction_theta_full 0.999
_diffrn_measured_fraction_theta_max 0.999
_diffrn_measurement_device_type KappaCCD
_diffrn_radiation_monochromator graphite
_diffrn_radiation_source 'fine-focus sealed tube'
_diffrn_radiation_type MoK\a
_diffrn_radiation_wavelength 0.71073
_diffrn_reflns_av_R_equivalents 0.0670
_diffrn_reflns_av_sigmaI/netI 0.0539
_diffrn_reflns_limit_h_max 24
_diffrn_reflns_limit_h_min -24
_diffrn_reflns_limit_k_max 16
_diffrn_reflns_limit_k_min -16
_diffrn_reflns_limit_l_max 26
_diffrn_reflns_limit_l_min -26
_diffrn_reflns_number 42004
_diffrn_reflns_theta_full 24.72
_diffrn_reflns_theta_max 24.72
_diffrn_reflns_theta_min 1.70
_exptl_absorpt_coefficient_mu 2.564
_exptl_absorpt_correction_type none
_exptl_crystal_colour orange
_exptl_crystal_density_diffrn 1.333
_exptl_crystal_density_method 'not measured'
_exptl_crystal_description prismatic
_exptl_crystal_F_000 2776
_exptl_crystal_size_max 0.26
_exptl_crystal_size_mid 0.23
_exptl_crystal_size_min 0.20
_platon_squeeze_details
;
;
_refine_diff_density_max 3.800
_refine_diff_density_min -0.909
_refine_diff_density_rms 0.260
_refine_ls_extinction_coef 0.0054(3)
_refine_ls_extinction_expression Fc^*^=kFc[1+0.001xFc^2^\l^3^/sin(2\q)]^-1/4^
_refine_ls_extinction_method SHELXL
_refine_ls_goodness_of_fit_ref 0.889
_refine_ls_hydrogen_treatment constr
_refine_ls_matrix_type full
_refine_ls_number_parameters 683
_refine_ls_number_reflns 11692
_refine_ls_number_restraints 0
_refine_ls_restrained_S_all 0.889
_refine_ls_R_factor_all 0.0845
_refine_ls_R_factor_gt 0.0657
_refine_ls_shift/su_max 0.001
_refine_ls_shift/su_mean 0.000
_refine_ls_structure_factor_coef Fsqd
_refine_ls_weighting_details 'calc w=1/[\s^2^(Fo^2^)+(0.1565P)^2^+23.0120P] where P=(Fo^2^+2Fc^2^)/3'
_refine_ls_weighting_scheme calc
_refine_ls_wR_factor_gt 0.1929
_refine_ls_wR_factor_ref 0.2056
_reflns_number_gt 8869
_reflns_number_total 11692
_reflns_threshold_expression >2sigma(I)
_cod_data_source_file c5cc09718e2.cif
_cod_data_source_block JB033
_cod_depositor_comments 'Adding full bibliography for 7118615--7118616.cif.'
_cod_original_sg_symbol_H-M P2(1)/c
_cod_database_code 7118616

loop_
_symmetry_equiv_pos_as_xyz
'x, y, z'
'-x, y+1/2, -z+1/2'
'-x, -y, -z'
'x, -y-1/2, z-1/2'

loop_
_atom_site_label
_atom_site_type_symbol
_atom_site_fract_x
_atom_site_fract_y
_atom_site_fract_z
_atom_site_U_iso_or_equiv
_atom_site_adp_type
_atom_site_occupancy
_atom_site_symmetry_multiplicity
_atom_site_calc_flag
_atom_site_refinement_flags
Au1 Au 0.221622(15) 0.56515(2) 0.150229(15) 0.04623(18) Uani 1 1 d .
P1 P 0.41792(11) 0.57931(16) 0.23259(11) 0.0480(5) Uani 1 1 d .
Cl1 Cl 0.46495(17) 0.4115(2) 0.31844(17) 0.0912(10) Uani 1 1 d .
N1 N 0.0801(3) 0.5793(5) 0.1495(3) 0.0511(18) Uani 1 1 d .
C1 C 0.1353(4) 0.6250(6) 0.1405(4) 0.049(2) Uani 1 1 d .
O1 O 0.8820(9) 0.5289(17) 0.1189(10) 0.238(11) Uani 1 1 d .
Ru2 Ru 0.51899(4) 0.53964(6) 0.27213(4) 0.0580(3) Uani 1 1 d .
P2 P 0.30964(11) 0.47110(17) 0.15185(11) 0.0490(5) Uani 1 1 d .
Cl2 Cl 0.52764(14) 0.4393(2) 0.18805(16) 0.0848(9) Uani 1 1 d .
C2 C 0.3730(4) 0.4731(7) 0.2087(4) 0.053(2) Uani 1 1 d .
H2A H 0.4040 0.4272 0.1970 0.063 Uiso 1 1 calc R
H2B H 0.3551 0.4475 0.2434 0.063 Uiso 1 1 calc R
N2 N 0.1151(3) 0.7098(5) 0.1163(4) 0.0536(18) Uani 1 1 d .
O2 O 0.7902(8) 0.5784(14) 0.1537(15) 0.271(15) Uani 1 1 d .
C3 C 0.0502(5) 0.7173(8) 0.1124(5) 0.068(3) Uani 1 1 d .
H3 H 0.0263 0.7686 0.0984 0.082 Uiso 1 1 calc R
Cl3 Cl 0.84584(19) 0.5947(4) 0.14460(18) 0.1060(12) Uani 1 1 d .
O3 O 0.8771(11) 0.6009(14) 0.2022(8) 0.208(8) Uani 1 1 d .
C4 C 0.0287(4) 0.6340(8) 0.1335(5) 0.062(3) Uani 1 1 d .
H4 H -0.0134 0.6171 0.1364 0.075 Uiso 1 1 calc R
O4 O 0.8537(13) 0.6885(17) 0.1295(12) 0.274(12) Uani 1 1 d .
C11 C 0.5339(6) 0.6667(9) 0.3258(6) 0.078(3) Uani 1 1 d .
H11 H 0.4969 0.7028 0.3370 0.093 Uiso 1 1 calc R
C12 C 0.5580(6) 0.6841(9) 0.2717(7) 0.087(4) Uani 1 1 d .
H12 H 0.5376 0.7320 0.2462 0.104 Uiso 1 1 calc R
C13 C 0.6034(6) 0.6213(12) 0.2484(5) 0.085(4) Uani 1 1 d .
C14 C 0.6243(5) 0.5451(11) 0.2853(7) 0.093(5) Uani 1 1 d .
H14 H 0.6496 0.4942 0.2693 0.111 Uiso 1 1 calc R
C15 C 0.5977(7) 0.5315(10) 0.3402(6) 0.087(4) Uani 1 1 d .
H15 H 0.6052 0.4710 0.3604 0.104 Uiso 1 1 calc R
C16 C 0.5535(6) 0.5902(10) 0.3599(6) 0.081(3) Uani 1 1 d .
C20 C 0.6304(8) 0.6375(18) 0.1912(7) 0.139(8) Uani 1 1 d .
H20A H 0.6283 0.7039 0.1819 0.209 Uiso 1 1 calc R
H20B H 0.6068 0.6021 0.1618 0.209 Uiso 1 1 calc R
H20C H 0.6737 0.6171 0.1928 0.209 Uiso 1 1 calc R
C21 C 0.4132(4) 0.6560(6) 0.1689(4) 0.050(2) Uani 1 1 d .
C22 C 0.3576(5) 0.7051(7) 0.1531(5) 0.062(3) Uani 1 1 d .
H22 H 0.3236 0.7040 0.1770 0.074 Uiso 1 1 calc R
C23 C 0.3540(7) 0.7562(9) 0.1003(6) 0.088(4) Uani 1 1 d .
H23 H 0.3174 0.7892 0.0891 0.106 Uiso 1 1 calc R
C24 C 0.4038(9) 0.7575(11) 0.0658(6) 0.096(4) Uani 1 1 d .
H24 H 0.4002 0.7901 0.0306 0.115 Uiso 1 1 calc R
C25 C 0.4570(7) 0.7140(11) 0.0806(6) 0.089(4) Uani 1 1 d .
H25 H 0.4909 0.7201 0.0568 0.107 Uiso 1 1 calc R
C26 C 0.4643(6) 0.6581(9) 0.1319(5) 0.074(3) Uani 1 1 d .
H26 H 0.5012 0.6243 0.1408 0.089 Uiso 1 1 calc R
C31 C 0.3341(6) 0.5863(9) 0.3215(5) 0.077(3) Uani 1 1 d .
H31 H 0.3299 0.5212 0.3160 0.092 Uiso 1 1 calc R
C32 C 0.3696(4) 0.6389(7) 0.2855(5) 0.059(2) Uani 1 1 d .
C33 C 0.3788(5) 0.7340(8) 0.2951(5) 0.068(3) Uani 1 1 d .
H33 H 0.4032 0.7688 0.2704 0.081 Uiso 1 1 calc R
C34 C 0.3520(6) 0.7782(9) 0.3413(6) 0.082(4) Uani 1 1 d .
H34 H 0.3593 0.8424 0.3482 0.098 Uiso 1 1 calc R
C35 C 0.3147(8) 0.7273(11) 0.3768(7) 0.110(5) Uani 1 1 d .
H35 H 0.2966 0.7577 0.4078 0.133 Uiso 1 1 calc R
C36 C 0.3035(7) 0.6322(12) 0.3676(7) 0.106(5) Uani 1 1 d .
H36 H 0.2767 0.5987 0.3909 0.128 Uiso 1 1 calc R
C41 C 0.2805(4) 0.3510(7) 0.1634(4) 0.054(2) Uani 1 1 d .
C42 C 0.2902(6) 0.2782(8) 0.1247(6) 0.085(4) Uani 1 1 d .
H42 H 0.3130 0.2866 0.0916 0.101 Uiso 1 1 calc R
C43 C 0.2626(8) 0.1890(9) 0.1388(8) 0.105(5) Uani 1 1 d .
H43 H 0.2702 0.1369 0.1153 0.126 Uiso 1 1 calc R
C44 C 0.2264(7) 0.1768(9) 0.1843(8) 0.098(5) Uani 1 1 d .
H44 H 0.2072 0.1187 0.1906 0.118 Uiso 1 1 calc R
C45 C 0.2187(6) 0.2480(9) 0.2197(7) 0.089(4) Uani 1 1 d .
H45 H 0.1950 0.2399 0.2523 0.107 Uiso 1 1 calc R
C46 C 0.2452(6) 0.3350(8) 0.2090(5) 0.076(3) Uani 1 1 d .
H46 H 0.2384 0.3847 0.2346 0.091 Uiso 1 1 calc R
C51 C 0.3139(9) 0.4989(12) 0.0335(6) 0.112(5) Uani 1 1 d .
H51 H 0.2722 0.5187 0.0355 0.134 Uiso 1 1 calc R
C52 C 0.3478(5) 0.4687(8) 0.0826(5) 0.062(3) Uani 1 1 d .
C53 C 0.4067(7) 0.4353(13) 0.0767(7) 0.120(7) Uani 1 1 d .
H53 H 0.4306 0.4169 0.1099 0.144 Uiso 1 1 calc R
C54 C 0.4325(8) 0.4276(17) 0.0236(9) 0.137(9) Uani 1 1 d .
H54 H 0.4717 0.3991 0.0205 0.165 Uiso 1 1 calc R
C55 C 0.4013(11) 0.4609(15) -0.0228(8) 0.129(7) Uani 1 1 d .
H55 H 0.4191 0.4585 -0.0590 0.155 Uiso 1 1 calc R
C56 C 0.3422(12) 0.499(2) -0.0179(8) 0.182(11) Uani 1 1 d .
H56 H 0.3213 0.5258 -0.0505 0.219 Uiso 1 1 calc R
C61 C 0.1582(5) 0.7861(7) 0.1000(6) 0.067(3) Uani 1 1 d .
C62 C 0.1679(5) 0.7995(8) 0.0429(6) 0.073(3) Uani 1 1 d .
C63 C 0.2083(7) 0.8753(11) 0.0293(8) 0.099(5) Uani 1 1 d .
H63 H 0.2179 0.8842 -0.0094 0.119 Uiso 1 1 calc R
C64 C 0.2329(8) 0.9341(11) 0.0691(13) 0.124(8) Uani 1 1 d .
H64 H 0.2577 0.9848 0.0580 0.149 Uiso 1 1 calc R
C65 C 0.2217(7) 0.9203(9) 0.1267(10) 0.099(5) Uani 1 1 d .
H65 H 0.2398 0.9621 0.1541 0.118 Uiso 1 1 calc R
C66 C 0.1836(6) 0.8444(8) 0.1467(7) 0.087(4) Uani 1 1 d .
C67 C 0.1673(8) 0.8313(10) 0.2078(7) 0.099(4) Uani 1 1 d .
H67 H 0.1566 0.7646 0.2144 0.118 Uiso 1 1 calc R
C68 C 0.1110(9) 0.895(2) 0.2238(12) 0.196(12) Uani 1 1 d .
H68A H 0.1126 0.9055 0.2652 0.295 Uiso 1 1 calc R
H68B H 0.0720 0.8650 0.2118 0.295 Uiso 1 1 calc R
H68C H 0.1139 0.9554 0.2043 0.295 Uiso 1 1 calc R
C69 C 0.2206(9) 0.8608(16) 0.2504(8) 0.141(7) Uani 1 1 d .
H69A H 0.2602 0.8404 0.2362 0.212 Uiso 1 1 calc R
H69B H 0.2148 0.8322 0.2877 0.212 Uiso 1 1 calc R
H69C H 0.2207 0.9287 0.2544 0.212 Uiso 1 1 calc R
C70 C 0.1794(9) 0.6445(11) -0.0113(7) 0.112(5) Uani 1 1 d .
H70A H 0.2232 0.6600 -0.0143 0.168 Uiso 1 1 calc R
H70B H 0.1641 0.6128 -0.0462 0.168 Uiso 1 1 calc R
H70C H 0.1747 0.6037 0.0216 0.168 Uiso 1 1 calc R
C71 C 0.1414(6) 0.7361(11) -0.0035(6) 0.092(4) Uani 1 1 d .
H71 H 0.1006 0.7152 0.0100 0.111 Uiso 1 1 calc R
C72 C 0.1257(8) 0.7875(15) -0.0624(7) 0.136(7) Uani 1 1 d .
H72A H 0.0933 0.8339 -0.0573 0.203 Uiso 1 1 calc R
H72B H 0.1112 0.7420 -0.0911 0.203 Uiso 1 1 calc R
H72C H 0.1629 0.8184 -0.0751 0.203 Uiso 1 1 calc R
C73 C 0.0758(4) 0.4846(8) 0.1743(4) 0.055(2) Uani 1 1 d .
C74 C 0.0722(5) 0.4091(8) 0.1370(5) 0.065(3) Uani 1 1 d .
C75 C 0.0652(6) 0.3191(9) 0.1610(6) 0.081(3) Uani 1 1 d .
H75 H 0.0602 0.2662 0.1371 0.097 Uiso 1 1 calc R
C76 C 0.0660(7) 0.3097(10) 0.2205(7) 0.091(4) Uani 1 1 d .
H76 H 0.0627 0.2497 0.2369 0.109 Uiso 1 1 calc R
C77 C 0.0715(7) 0.3878(13) 0.2562(6) 0.100(5) Uani 1 1 d .
H77 H 0.0728 0.3787 0.2964 0.120 Uiso 1 1 calc R
C78 C 0.0752(5) 0.4793(8) 0.2352(5) 0.063(3) Uani 1 1 d .
C79 C 0.0822(7) 0.5646(11) 0.2735(5) 0.091(4) Uani 1 1 d .
H79 H 0.0797 0.6218 0.2492 0.109 Uiso 1 1 calc R
C80 C 0.0305(7) 0.5685(12) 0.3168(7) 0.110(6) Uani 1 1 d .
H80A H -0.0090 0.5504 0.2977 0.165 Uiso 1 1 calc R
H80B H 0.0273 0.6319 0.3316 0.165 Uiso 1 1 calc R
H80C H 0.0406 0.5257 0.3484 0.165 Uiso 1 1 calc R
C81 C 0.1476(8) 0.5613(18) 0.3066(8) 0.167(12) Uani 1 1 d .
H81A H 0.1466 0.5160 0.3378 0.250 Uiso 1 1 calc R
H81B H 0.1576 0.6229 0.3223 0.250 Uiso 1 1 calc R
H81C H 0.1790 0.5429 0.2802 0.250 Uiso 1 1 calc R
C82 C 0.1302(8) 0.3675(13) 0.0506(6) 0.113(5) Uani 1 1 d .
H82A H 0.1670 0.3887 0.0729 0.170 Uiso 1 1 calc R
H82B H 0.1345 0.3823 0.0102 0.170 Uiso 1 1 calc R
H82C H 0.1256 0.3002 0.0551 0.170 Uiso 1 1 calc R
C83 C 0.0728(6) 0.4167(10) 0.0717(5) 0.079(3) Uani 1 1 d .
H83 H 0.0764 0.4842 0.0621 0.095 Uiso 1 1 calc R
C84 C 0.0140(7) 0.3794(12) 0.0399(6) 0.108(5) Uani 1 1 d .
H84A H 0.0093 0.3131 0.0483 0.161 Uiso 1 1 calc R
H84B H 0.0172 0.3879 -0.0013 0.161 Uiso 1 1 calc R
H84C H -0.0222 0.4134 0.0525 0.161 Uiso 1 1 calc R
C17 C 0.5285(10) 0.5702(12) 0.4206(6) 0.108(6) Uani 1 1 d .
H17 H 0.5265 0.5015 0.4266 0.130 Uiso 1 1 calc R
C19 C 0.4673(10) 0.6111(17) 0.4299(8) 0.136(7) Uani 1 1 d .
H19A H 0.4669 0.6764 0.4178 0.204 Uiso 1 1 calc R
H19B H 0.4590 0.6075 0.4705 0.204 Uiso 1 1 calc R
H19C H 0.4353 0.5767 0.4075 0.204 Uiso 1 1 calc R
C18 C 0.5846(13) 0.616(2) 0.4660(7) 0.194(13) Uani 1 1 d .
H18A H 0.5821 0.6838 0.4651 0.292 Uiso 1 1 calc R
H18B H 0.6253 0.5959 0.4541 0.292 Uiso 1 1 calc R
H18C H 0.5787 0.5938 0.5049 0.292 Uiso 1 1 calc R

loop_
_atom_site_aniso_label
_atom_site_aniso_U_11
_atom_site_aniso_U_22
_atom_site_aniso_U_33
_atom_site_aniso_U_23
_atom_site_aniso_U_13
_atom_site_aniso_U_12
Au1 0.0414(2) 0.0388(2) 0.0584(3) -0.00080(14) 0.00146(15) -0.00057(13)
P1 0.0403(12) 0.0386(12) 0.0645(14) -0.0070(10) -0.0013(10) -0.0003(9)
Cl1 0.094(2) 0.0553(16) 0.120(3) 0.0289(16) -0.0317(19) -0.0136(15)
N1 0.041(4) 0.050(5) 0.062(5) 0.000(3) 0.000(3) -0.008(3)
C1 0.043(5) 0.046(5) 0.058(5) -0.004(4) 0.001(4) 0.000(4)
O1 0.193(18) 0.27(2) 0.25(2) -0.171(19) 0.019(15) 0.044(16)
Ru2 0.0452(4) 0.0482(5) 0.0791(6) -0.0020(4) -0.0107(4) 0.0020(3)
P2 0.0435(12) 0.0434(12) 0.0600(14) -0.0064(10) 0.0028(10) -0.0004(10)
Cl2 0.0564(16) 0.082(2) 0.115(2) -0.0377(17) -0.0058(15) 0.0170(13)
C2 0.044(5) 0.043(5) 0.071(6) -0.004(4) -0.005(4) 0.001(4)
N2 0.046(4) 0.038(4) 0.076(5) 0.003(4) -0.002(4) -0.001(3)
O2 0.090(11) 0.21(2) 0.52(5) 0.05(2) 0.096(19) 0.001(10)
C3 0.061(6) 0.061(7) 0.082(7) 0.007(5) 0.003(5) 0.008(5)
Cl3 0.090(3) 0.134(3) 0.095(3) 0.004(2) 0.023(2) 0.022(2)
O3 0.30(3) 0.172(15) 0.148(14) -0.028(11) -0.030(15) 0.045(16)
C4 0.036(5) 0.068(7) 0.081(7) 0.000(5) -0.004(4) 0.008(4)
O4 0.33(3) 0.19(2) 0.30(3) 0.13(2) 0.02(2) 0.04(2)
C11 0.069(7) 0.075(8) 0.088(8) -0.019(7) -0.007(6) -0.018(6)
C12 0.077(8) 0.067(8) 0.111(10) 0.009(7) -0.048(8) -0.019(6)
C13 0.057(7) 0.124(12) 0.075(8) -0.003(8) -0.001(6) -0.035(8)
C14 0.040(6) 0.104(11) 0.131(13) -0.038(9) -0.017(7) 0.001(6)
C15 0.084(9) 0.078(8) 0.094(10) 0.006(7) -0.035(8) -0.007(7)
C16 0.073(8) 0.076(8) 0.093(9) -0.004(7) -0.012(7) -0.007(7)
C20 0.091(11) 0.22(2) 0.103(11) -0.010(13) 0.022(9) -0.047(13)
C21 0.047(5) 0.044(5) 0.060(5) -0.006(4) 0.008(4) -0.004(4)
C22 0.069(6) 0.043(5) 0.074(7) 0.002(5) 0.000(5) 0.002(5)
C23 0.099(10) 0.067(8) 0.096(9) 0.008(7) -0.019(8) -0.002(7)
C24 0.131(13) 0.087(10) 0.069(8) 0.019(7) -0.001(8) -0.019(9)
C25 0.094(9) 0.103(10) 0.072(8) 0.011(7) 0.030(7) 0.007(8)
C26 0.072(7) 0.076(8) 0.075(7) -0.007(6) 0.009(6) 0.000(6)
C31 0.089(8) 0.060(7) 0.081(8) -0.011(6) 0.013(6) -0.019(6)
C32 0.043(5) 0.058(6) 0.076(6) -0.011(5) 0.010(4) -0.007(4)
C33 0.059(6) 0.052(6) 0.094(8) -0.022(5) 0.018(5) 0.001(5)
C34 0.073(7) 0.068(7) 0.107(9) -0.030(7) 0.030(7) -0.027(6)
C35 0.113(11) 0.105(11) 0.118(11) -0.065(9) 0.052(9) -0.014(9)
C36 0.108(11) 0.110(12) 0.106(10) -0.025(9) 0.051(9) -0.030(9)
C41 0.043(5) 0.049(5) 0.069(6) -0.009(4) -0.007(4) 0.001(4)
C42 0.087(8) 0.047(6) 0.118(10) -0.027(6) -0.012(7) -0.004(6)
C43 0.121(12) 0.047(7) 0.145(14) -0.020(8) -0.025(11) 0.005(7)
C44 0.087(9) 0.042(7) 0.164(15) 0.006(8) -0.004(9) -0.023(6)
C45 0.082(8) 0.050(7) 0.135(12) 0.026(7) 0.020(8) -0.006(6)
C46 0.083(8) 0.058(7) 0.089(8) -0.003(6) 0.019(6) -0.010(6)
C51 0.142(14) 0.115(12) 0.083(9) 0.021(8) 0.047(9) 0.051(11)
C52 0.068(7) 0.057(6) 0.063(6) -0.005(5) 0.022(5) -0.010(5)
C53 0.064(8) 0.21(2) 0.089(9) -0.067(11) 0.009(7) 0.010(9)
C54 0.066(9) 0.23(2) 0.117(14) -0.086(15) 0.025(9) -0.015(11)
C55 0.144(17) 0.166(17) 0.083(11) -0.008(11) 0.060(12) 0.016(13)
C56 0.19(2) 0.29(3) 0.072(10) 0.049(15) 0.050(13) 0.06(2)
C61 0.052(6) 0.046(6) 0.103(9) 0.006(5) -0.003(5) 0.001(4)
C62 0.052(6) 0.059(7) 0.109(10) 0.031(6) -0.004(6) 0.000(5)
C63 0.080(9) 0.065(8) 0.153(14) 0.056(9) 0.008(9) 0.009(7)
C64 0.072(10) 0.057(9) 0.24(3) 0.032(12) 0.027(13) 0.002(7)
C65 0.071(9) 0.052(8) 0.173(16) -0.003(9) -0.002(9) -0.012(6)
C66 0.074(8) 0.046(6) 0.138(12) -0.013(7) -0.025(7) 0.012(5)
C67 0.117(12) 0.065(8) 0.112(11) -0.014(7) -0.008(9) -0.008(7)
C68 0.072(11) 0.30(3) 0.21(3) -0.08(2) -0.004(13) 0.016(16)
C69 0.119(14) 0.171(19) 0.131(14) -0.035(14) -0.015(11) 0.056(13)
C70 0.143(14) 0.099(11) 0.096(10) 0.016(8) 0.019(9) 0.037(10)
C71 0.066(7) 0.123(12) 0.087(8) 0.044(8) 0.002(6) -0.004(7)
C72 0.110(12) 0.20(2) 0.092(10) 0.079(12) -0.002(9) 0.001(12)
C73 0.041(5) 0.069(6) 0.053(5) -0.001(5) -0.004(4) -0.012(4)
C74 0.053(6) 0.066(7) 0.076(7) 0.002(5) -0.005(5) -0.016(5)
C75 0.090(8) 0.066(8) 0.087(8) 0.002(6) 0.007(7) -0.013(6)
C76 0.093(9) 0.070(8) 0.110(11) 0.007(8) 0.011(8) -0.020(7)
C77 0.084(9) 0.147(15) 0.069(8) 0.029(9) -0.004(6) -0.022(9)
C78 0.067(6) 0.059(6) 0.065(6) 0.004(5) 0.010(5) -0.007(5)
C79 0.098(10) 0.119(12) 0.058(7) -0.017(7) 0.018(6) -0.033(8)
C80 0.088(10) 0.146(16) 0.098(10) -0.037(9) 0.030(8) -0.012(9)
C81 0.080(11) 0.33(4) 0.096(11) -0.084(15) 0.007(9) -0.035(14)
C82 0.140(14) 0.121(13) 0.079(9) -0.010(9) 0.006(9) 0.022(11)
C83 0.087(8) 0.086(8) 0.061(7) -0.009(6) -0.018(6) -0.008(7)
C84 0.103(11) 0.120(13) 0.096(10) -0.015(9) -0.027(8) -0.018(9)
C17 0.139(15) 0.111(12) 0.070(8) -0.001(7) -0.037(9) -0.020(10)
C19 0.132(16) 0.17(2) 0.107(13) -0.003(13) 0.020(11) -0.009(15)
C18 0.27(3) 0.24(3) 0.069(10) -0.001(13) -0.047(13) -0.14(2)

loop_
_atom_type_symbol
_atom_type_description
_atom_type_scat_dispersion_real
_atom_type_scat_dispersion_imag
_atom_type_scat_source
C C 0.0033 0.0016 'International Tables Vol C Tables 4.2.6.8 and 6.1.1.4'
H H 0.0000 0.0000 'International Tables Vol C Tables 4.2.6.8 and 6.1.1.4'
N N 0.0061 0.0033 'International Tables Vol C Tables 4.2.6.8 and 6.1.1.4'
O O 0.0106 0.0060 'International Tables Vol C Tables 4.2.6.8 and 6.1.1.4'
Cl Cl 0.1484 0.1585 'International Tables Vol C Tables 4.2.6.8 and 6.1.1.4'
Ru Ru -1.2594 0.8363 'International Tables Vol C Tables 4.2.6.8 and 6.1.1.4'
Au Au -2.0133 8.8022 'International Tables Vol C Tables 4.2.6.8 and 6.1.1.4'
P P 0.1023 0.0942 'International Tables Vol C Tables 4.2.6.8 and 6.1.1.4'

loop_
_geom_angle_atom_site_label_1
_geom_angle_atom_site_label_2
_geom_angle_atom_site_label_3
_geom_angle
C1 Au1 P2 168.2(3)
C21 P1 C32 104.6(5)
C21 P1 C2 103.8(4)
C32 P1 C2 105.7(4)
C21 P1 Ru2 117.6(3)
C32 P1 Ru2 112.5(3)
C2 P1 Ru2 111.6(3)
C1 N1 C4 111.8(8)
C1 N1 C73 124.5(8)
C4 N1 C73 123.8(8)
N1 C1 N2 102.8(7)
N1 C1 Au1 124.6(7)
N2 C1 Au1 132.0(6)
C11 Ru2 C12 37.0(5)
C11 Ru2 C13 67.7(5)
C12 Ru2 C13 37.9(5)
C11 Ru2 C16 36.5(5)
C12 Ru2 C16 66.5(5)
C13 Ru2 C16 80.0(5)
C11 Ru2 C15 64.3(5)
C12 Ru2 C15 77.5(5)
C13 Ru2 C15 67.4(5)
C16 Ru2 C15 35.2(5)
C11 Ru2 C14 77.4(5)
C12 Ru2 C14 66.2(5)
C13 Ru2 C14 37.3(5)
C16 Ru2 C14 65.7(5)
C15 Ru2 C14 37.1(5)
C11 Ru2 P1 97.2(3)
C12 Ru2 P1 96.5(3)
C13 Ru2 P1 120.8(4)
C16 Ru2 P1 121.6(4)
C15 Ru2 P1 156.5(4)
C14 Ru2 P1 157.9(5)
C11 Ru2 Cl2 156.6(4)
C12 Ru2 Cl2 119.7(4)
C13 Ru2 Cl2 90.6(4)
C16 Ru2 Cl2 151.5(4)
C15 Ru2 Cl2 116.5(4)
C14 Ru2 Cl2 90.6(4)
P1 Ru2 Cl2 86.33(10)
C11 Ru2 Cl1 114.9(4)
C12 Ru2 Cl1 151.9(4)
C13 Ru2 Cl1 154.6(4)
C16 Ru2 Cl1 88.9(4)
C15 Ru2 Cl1 90.4(4)
C14 Ru2 Cl1 117.3(5)
P1 Ru2 Cl1 84.49(10)
Cl2 Ru2 Cl1 88.42(14)
C52 P2 C2 106.4(5)
C52 P2 C41 106.2(5)
C2 P2 C41 98.8(4)
C52 P2 Au1 113.3(4)
C2 P2 Au1 124.9(3)
C41 P2 Au1 104.9(3)
P2 C2 P1 125.1(5)
C1 N2 C3 112.4(8)
C1 N2 C61 123.6(8)
C3 N2 C61 123.9(8)
C4 C3 N2 105.3(9)
O2 Cl3 O1 121.0(16)
O2 Cl3 O4 110.6(15)
O1 Cl3 O4 117.8(16)
O2 Cl3 O3 104.6(19)
O1 Cl3 O3 101.4(13)
O4 Cl3 O3 96.6(15)
C3 C4 N1 107.8(9)
C16 C11 C12 122.0(13)
C16 C11 Ru2 73.2(7)
C12 C11 Ru2 71.9(7)
C11 C12 C13 120.7(12)
C11 C12 Ru2 71.1(7)
C13 C12 Ru2 71.9(7)
C14 C13 C12 115.8(12)
C14 C13 C20 121.6(16)
C12 C13 C20 122.4(16)
C14 C13 Ru2 72.1(7)
C12 C13 Ru2 70.2(7)
C20 C13 Ru2 130.8(10)
C15 C14 C13 120.3(12)
C15 C14 Ru2 71.0(7)
C13 C14 Ru2 70.7(6)
C16 C15 C14 122.1(13)
C16 C15 Ru2 72.3(8)
C14 C15 Ru2 71.9(7)
C15 C16 C11 118.9(13)
C15 C16 C17 118.0(14)
C11 C16 C17 123.1(14)
C15 C16 Ru2 72.5(8)
C11 C16 Ru2 70.3(7)
C17 C16 Ru2 130.4(9)
C22 C21 C26 119.8(10)
C22 C21 P1 120.9(7)
C26 C21 P1 119.0(8)
C21 C22 C23 118.9(11)
C24 C23 C22 120.2(13)
C25 C24 C23 121.9(13)
C24 C25 C26 122.0(12)
C21 C26 C25 117.2(11)
C32 C31 C36 119.4(11)
C31 C32 C33 120.7(10)
C31 C32 P1 119.9(8)
C33 C32 P1 118.4(8)
C32 C33 C34 120.4(11)
C35 C34 C33 119.7(11)
C34 C35 C36 121.3(11)
C35 C36 C31 118.3(12)
C46 C41 C42 119.2(11)
C46 C41 P2 118.5(8)
C42 C41 P2 122.1(9)
C41 C42 C43 115.5(13)
C44 C43 C42 123.2(13)
C45 C44 C43 118.9(12)
C44 C45 C46 120.4(13)
C41 C46 C45 122.7(12)
C56 C51 C52 118.7(17)
C53 C52 C51 118.2(12)
C53 C52 P2 123.4(11)
C51 C52 P2 118.3(9)
C52 C53 C54 122.3(17)
C55 C54 C53 119.4(17)
C54 C55 C56 119.6(15)
C51 C56 C55 121.4(19)
C62 C61 C66 125.1(11)
C62 C61 N2 118.5(10)
C66 C61 N2 116.3(11)
C61 C62 C63 116.4(14)
C61 C62 C71 122.9(10)
C63 C62 C71 120.6(13)
C64 C63 C62 122.9(17)
C63 C64 C65 119.8(15)
C64 C65 C66 123.0(16)
C65 C66 C61 112.6(15)
C65 C66 C67 124.3(14)
C61 C66 C67 122.9(12)
C66 C67 C69 112.1(14)
C66 C67 C68 111.9(16)
C69 C67 C68 104.1(14)
C62 C71 C70 114.2(12)
C62 C71 C72 113.6(14)
C70 C71 C72 112.2(14)
C74 C73 C78 125.6(10)
C74 C73 N1 118.1(9)
C78 C73 N1 116.3(9)
C73 C74 C75 117.5(11)
C73 C74 C83 124.6(11)
C75 C74 C83 117.8(11)
C76 C75 C74 119.1(12)
C75 C76 C77 120.9(13)
C76 C77 C78 122.9(12)
C77 C78 C73 113.7(11)
C77 C78 C79 123.4(11)
C73 C78 C79 122.7(10)
C78 C79 C80 111.3(11)
C78 C79 C81 108.9(14)
C80 C79 C81 109.8(13)
C74 C83 C82 109.9(11)
C74 C83 C84 114.1(12)
C82 C83 C84 110.2(12)
C19 C17 C16 114.5(14)
C19 C17 C18 111.8(18)
C16 C17 C18 103.1(14)

loop_
_geom_bond_atom_site_label_1
_geom_bond_atom_site_label_2
_geom_bond_distance
Au1 C1 2.017(9)
Au1 P2 2.287(2)
P1 C21 1.818(10)
P1 C32 1.833(10)
P1 C2 1.842(9)
P1 Ru2 2.350(2)
Cl1 Ru2 2.415(3)
N1 C1 1.361(11)
N1 C4 1.369(12)
N1 C73 1.455(12)
C1 N2 1.377(11)
O1 Cl3 1.358(15)
Ru2 C11 2.188(11)
Ru2 C12 2.197(12)
Ru2 C13 2.220(11)
Ru2 C16 2.225(13)
Ru2 C15 2.228(12)
Ru2 C14 2.239(11)
Ru2 Cl2 2.409(3)
P2 C52 1.823(10)
P2 C2 1.824(9)
P2 C41 1.826(10)
N2 C3 1.377(13)
N2 C61 1.472(13)
O2 Cl3 1.230(15)
C3 C4 1.358(15)
Cl3 O4 1.38(2)
Cl3 O3 1.451(18)
C11 C16 1.382(18)
C11 C12 1.390(19)
C12 C13 1.43(2)
C13 C14 1.42(2)
C13 C20 1.477(19)
C14 C15 1.42(2)
C15 C16 1.35(2)
C16 C17 1.54(2)
C21 C22 1.397(14)
C21 C26 1.412(14)
C22 C23 1.409(16)
C23 C24 1.35(2)
C24 C25 1.31(2)
C25 C26 1.419(17)
C31 C32 1.365(15)
C31 C36 1.426(18)
C32 C33 1.371(14)
C33 C34 1.377(15)
C34 C35 1.369(19)
C35 C36 1.38(2)
C41 C46 1.338(15)
C41 C42 1.380(15)
C42 C43 1.431(19)
C43 C44 1.34(2)
C44 C45 1.31(2)
C45 C46 1.376(16)
C51 C56 1.35(2)
C51 C52 1.373(19)
C52 C53 1.348(18)
C53 C54 1.37(2)
C54 C55 1.31(3)
C55 C56 1.37(3)
C61 C62 1.352(17)
C61 C66 1.433(17)
C62 C63 1.413(18)
C62 C71 1.48(2)
C63 C64 1.32(3)
C64 C65 1.37(3)
C65 C66 1.43(2)
C66 C67 1.48(2)
C67 C69 1.51(2)
C67 C68 1.56(3)
C70 C71 1.54(2)
C71 C72 1.556(17)
C73 C74 1.365(15)
C73 C78 1.402(14)
C74 C75 1.394(16)
C74 C83 1.503(16)
C75 C76 1.372(19)
C76 C77 1.37(2)
C77 C78 1.38(2)
C78 C79 1.493(16)
C79 C80 1.517(18)
C79 C81 1.55(2)
C82 C83 1.50(2)
C83 C84 1.507(17)
C17 C19 1.45(3)
C17 C18 1.67(2)

loop_
_platon_squeeze_void_nr
_platon_squeeze_void_average_x
_platon_squeeze_void_average_y
_platon_squeeze_void_average_z
_platon_squeeze_void_volume
_platon_squeeze_void_count_electrons
_platon_squeeze_void_content
1 0.000 0.000 0.000 519 186 ' '
2 0.000 0.500 0.500 519 186 ' '
